data_7057396
loop_
_publ_author_name
'Chu, Xiao-Ya'
'Wang, Wen-Min'
'Nie, Yao-Yao'
'Cui, Jian-Zhong'
'Gao, Hong-Ling'

_publ_section_title
;
 Regulating the luminescent and magnetic properties of rare-earth
 complexes with \b-diketonate coligands
;
_journal_issue 14
_journal_name_full 'New Journal of Chemistry'
_journal_page_first 11417
_journal_paper_doi 10.1039/C8NJ01355A
_journal_volume 42
_journal_year 2018
_chemical_absolute_configuration unk
_chemical_formula_moiety 'C56 H54 Dy2 N8 O12, 2(C H4 O)'
_chemical_formula_sum 'C58 H62 Dy2 N8 O14'
_chemical_formula_weight 1420.15
_space_group_crystal_system monoclinic
_space_group_IT_number 4
_space_group_name_Hall 'P 2yb'
_space_group_name_H-M_alt 'P 1 21 1'
_symmetry_space_group_name_Hall 'P 2yb'
_symmetry_space_group_name_H-M 'P 1 21 1'
_atom_sites_solution_hydrogens geom
_atom_sites_solution_primary direct
_audit_creation_date 2018-04-24
_audit_creation_method
;
Olex2 1.2
(compiled 2018.04.18 svn.r3501 for OlexSys, GUI svn.r5488)
;
_audit_update_record
;
2018-04-30 deposited with the CCDC.
2018-05-08 downloaded from the CCDC.
;
_cell_angle_alpha 90
_cell_angle_beta 109.570(3)
_cell_angle_gamma 90
_cell_formula_units_Z 2
_cell_length_a 9.4646(11)
_cell_length_b 24.142(3)
_cell_length_c 13.7979(18)
_cell_measurement_reflns_used 11910
_cell_measurement_temperature 133(2)
_cell_measurement_theta_max 27.5
_cell_measurement_theta_min 3.2
_cell_volume 2970.6(6)
_computing_cell_refinement 'CrystalClear-SM Expert 2.1 b42'
_computing_data_collection 'CrystalClear-SM Expert 2.1 b42 (Rigaku, 2015)'
_computing_data_reduction 'CrystalClear-SM Expert 2.1 b42'
_computing_molecular_graphics 'Olex2 (Dolomanov et al., 2009)'
_computing_publication_material 'Olex2 (Dolomanov et al., 2009)'
_computing_structure_refinement 'ShelXL (Sheldrick, 2015)'
_computing_structure_solution 'ShelXS (Sheldrick, 2008)'
_diffrn_ambient_temperature 133.15
_diffrn_detector_area_resol_mean 5.814
_diffrn_measured_fraction_theta_full 0.994
_diffrn_measured_fraction_theta_max 0.994
_diffrn_measurement_device_type 'Bruker P4'
_diffrn_measurement_method '\w scans'
_diffrn_radiation_monochromator graphite
_diffrn_radiation_type MoK\a
_diffrn_radiation_wavelength 0.71073
_diffrn_reflns_av_R_equivalents 0.0297
_diffrn_reflns_av_unetI/netI 0.0305
_diffrn_reflns_Laue_measured_fraction_full 0.994
_diffrn_reflns_Laue_measured_fraction_max 0.994
_diffrn_reflns_limit_h_max 11
_diffrn_reflns_limit_h_min -8
_diffrn_reflns_limit_k_max 28
_diffrn_reflns_limit_k_min -28
_diffrn_reflns_limit_l_max 16
_diffrn_reflns_limit_l_min -16
_diffrn_reflns_number 25754
_diffrn_reflns_point_group_measured_fraction_full 0.996
_diffrn_reflns_point_group_measured_fraction_max 0.996
_diffrn_reflns_theta_full 25.017
_diffrn_reflns_theta_max 25.017
_diffrn_reflns_theta_min 3.134
_exptl_absorpt_coefficient_mu 2.566
_exptl_absorpt_correction_T_max 0.7482
_exptl_absorpt_correction_T_min 0.6278
_exptl_absorpt_correction_type multi-scan
_exptl_absorpt_process_details 'REQAB (Rigaku, 1998)'
_exptl_crystal_colour yellow
_exptl_crystal_colour_primary yellow
_exptl_crystal_density_diffrn 1.588
_exptl_crystal_density_method "'not measured'"
_exptl_crystal_description prism
_exptl_crystal_F_000 1420
_exptl_crystal_size_max 0.2
_exptl_crystal_size_mid 0.18
_exptl_crystal_size_min 0.12
_refine_diff_density_max 1.111
_refine_diff_density_min -0.561
_refine_diff_density_rms 0.070
_refine_ls_abs_structure_details
;
 Refined as an inversion twin.
;
_refine_ls_abs_structure_Flack 0.418(9)
_refine_ls_extinction_method none
_refine_ls_goodness_of_fit_ref 1.094
_refine_ls_hydrogen_treatment constr
_refine_ls_matrix_type full
_refine_ls_number_parameters 752
_refine_ls_number_reflns 10226
_refine_ls_number_restraints 1
_refine_ls_restrained_S_all 1.094
_refine_ls_R_factor_all 0.0205
_refine_ls_R_factor_gt 0.0203
_refine_ls_shift/su_max 0.001
_refine_ls_shift/su_mean 0.000
_refine_ls_structure_factor_coef Fsqd
_refine_ls_weighting_details 'w=1/[\s^2^(Fo^2^)+(0.0245P)^2^+0.8970P] where P=(Fo^2^+2Fc^2^)/3'
_refine_ls_weighting_scheme calc
_refine_ls_wR_factor_gt 0.0512
_refine_ls_wR_factor_ref 0.0513
_reflns_Friedel_coverage 0.951
_reflns_Friedel_fraction_full 0.997
_reflns_Friedel_fraction_max 0.997
_reflns_number_gt 10108
_reflns_number_total 10226
_reflns_threshold_expression 'I > 2\s(I)'
_cod_data_source_file c8nj01355a2.cif
_cod_data_source_block 6
_cod_depositor_comments 'Adding full bibliography for 7057395--7057405.cif.'
_cod_database_code 7057396
_shelx_shelxl_version_number 2017/1
_shelx_space_group_comment
;
The symmetry employed for this shelxl refinement is uniquely defined
by the following loop, which should always be used as a source of
symmetry information in preference to the above space-group names.
They are only intended as comments.
;
_shelx_estimated_absorpt_t_max 0.748
_shelx_estimated_absorpt_t_min 0.628
_olex2_refinement_description
;
1. Twinned data refinement
 Scales: 0.582(9)
 0.418(9)
2. Fixed Uiso
 At 1.2 times of:
  All C(H) groups
 At 1.5 times of:
  All C(H,H,H) groups, All O(H) groups
3.a Aromatic/amide H refined with riding coordinates:
 C2(H2), C3(H3A), C4(H4), C5(H5), C7(H7), C12(H12), C13(H13), C14(H14),
 C15(H15), C17(H17), C21(H21), C22(H22), C23(H23), C24(H24), C25(H25), C28(H28),
  C31(H31), C32(H32), C33(H33), C34(H34), C35(H35), C36(H36), C37(H37),
 C38(H38), C39(H39), C40(H40), C43(H43), C46(H46), C47(H47), C48(H48), C49(H49),
  C50(H50), C51(H51), C54(H54)
3.b Idealised Me refined as rotating group:
 C10(H10A,H10B,H10C), C20(H20A,H20B,H20C), C52(H52A,H52B,H52C), C53(H53A,H53B,
 H53C), C55(H55A,H55B,H55C), C56(H56A,H56B,H56C), C57(H57A,H57B,H57C), C58(H58A,
 H58B,H58C)
3.c Idealised tetrahedral OH refined as rotating group:
 O3(H3), O6(H6), O13(H13A), O14(H14A)
;
_olex2_submission_special_instructions 'No special instructions were received'

loop_
_space_group_symop_operation_xyz
'x, y, z'
'-x, y+1/2, -z'

loop_
_atom_site_label
_atom_site_type_symbol
_atom_site_fract_x
_atom_site_fract_y
_atom_site_fract_z
_atom_site_U_iso_or_equiv
_atom_site_adp_type
_atom_site_occupancy
_atom_site_site_symmetry_order
_atom_site_calc_flag
_atom_site_refinement_flags_posn
Dy1 Dy 0.48176(2) 0.32921(2) 0.13127(2) 0.02081(6) Uani 1 1 d .
Dy2 Dy 0.54179(2) 0.44511(2) 0.34866(2) 0.02134(6) Uani 1 1 d .
O1 O 0.5163(5) 0.27188(18) 0.0118(3) 0.0308(10) Uani 1 1 d .
O2 O 0.5487(4) 0.42254(15) 0.1846(3) 0.0242(8) Uani 1 1 d .
O3 O 0.4872(6) 0.58395(17) 0.2249(4) 0.0444(12) Uani 1 1 d .
H3 H 0.459070 0.588834 0.275877 0.067 Uiso 1 1 calc GR
O4 O 0.5090(5) 0.50187(17) 0.4691(3) 0.0323(10) Uani 1 1 d .
O5 O 0.4774(4) 0.35122(15) 0.2965(3) 0.0228(8) Uani 1 1 d .
O6 O 0.5274(5) 0.18937(16) 0.2544(3) 0.0357(10) Uani 1 1 d .
H6 H 0.571347 0.183784 0.211601 0.054 Uiso 1 1 calc GR
O7 O 0.2715(4) 0.27446(16) 0.0933(3) 0.0288(9) Uani 1 1 d .
O8 O 0.2790(4) 0.38163(16) 0.0380(3) 0.0286(9) Uani 1 1 d .
O9 O 0.7443(4) 0.39237(15) 0.4433(3) 0.0267(8) Uani 1 1 d .
O10 O 0.7519(4) 0.50100(17) 0.3897(3) 0.0298(9) Uani 1 1 d .
O11 O 0.7438(4) 0.31901(18) 0.2039(3) 0.0360(10) Uani 1 1 d .
O12 O 0.2814(4) 0.4548(2) 0.2771(3) 0.0399(11) Uani 1 1 d .
N1 N 0.5644(5) 0.3864(2) 0.0095(4) 0.0237(10) Uani 1 1 d .
N2 N 0.5684(5) 0.4446(2) 0.0253(3) 0.0250(9) Uani 1 1 d .
N3 N 0.5060(5) 0.52776(19) 0.2122(4) 0.0276(11) Uani 1 1 d .
N4 N 0.4572(5) 0.38739(19) 0.4698(4) 0.0240(10) Uani 1 1 d .
N5 N 0.4514(4) 0.3298(2) 0.4534(3) 0.0248(9) Uani 1 1 d .
N6 N 0.5146(5) 0.24623(18) 0.2674(4) 0.0261(10) Uani 1 1 d .
N7 N 0.9836(6) 0.3077(2) 0.3052(4) 0.0384(13) Uani 1 1 d .
N8 N 0.0373(6) 0.4654(2) 0.1822(5) 0.0426(14) Uani 1 1 d .
C1 C 0.5282(6) 0.2726(3) -0.0801(5) 0.0271(13) Uani 1 1 d .
C2 C 0.4949(7) 0.2243(3) -0.1421(4) 0.0316(13) Uani 1 1 d .
H2 H 0.461308 0.192039 -0.117058 0.038 Uiso 1 1 calc R
C3 C 0.5099(7) 0.2232(3) -0.2377(5) 0.0358(14) Uani 1 1 d .
H3A H 0.485722 0.190373 -0.277815 0.043 Uiso 1 1 calc R
C4 C 0.5603(7) 0.2696(3) -0.2767(5) 0.0336(14) Uani 1 1 d .
H4 H 0.573389 0.268253 -0.342015 0.040 Uiso 1 1 calc R
C5 C 0.5906(6) 0.3172(2) -0.2191(4) 0.0301(13) Uani 1 1 d .
H5 H 0.623671 0.349088 -0.245747 0.036 Uiso 1 1 calc R
C6 C 0.5740(6) 0.3202(2) -0.1214(4) 0.0242(12) Uani 1 1 d .
C7 C 0.5912(6) 0.3742(2) -0.0738(4) 0.0248(12) Uani 1 1 d .
H7 H 0.625144 0.403391 -0.106712 0.030 Uiso 1 1 calc R
C8 C 0.5534(5) 0.4572(2) 0.1121(4) 0.0210(12) Uani 1 1 d .
C9 C 0.5369(6) 0.5171(2) 0.1303(4) 0.0271(12) Uani 1 1 d .
C10 C 0.5528(9) 0.5594(3) 0.0552(5) 0.0450(17) Uani 1 1 d .
H10A H 0.455639 0.577122 0.021156 0.067 Uiso 1 1 calc GR
H10B H 0.587060 0.541207 0.003510 0.067 Uiso 1 1 calc GR
H10C H 0.626140 0.587439 0.091679 0.067 Uiso 1 1 calc GR
C11 C 0.4935(7) 0.5016(3) 0.5606(4) 0.0266(13) Uani 1 1 d .
C12 C 0.5241(8) 0.5493(3) 0.6227(5) 0.0366(16) Uani 1 1 d .
H12 H 0.558392 0.581627 0.598201 0.044 Uiso 1 1 calc R
C13 C 0.5065(7) 0.5508(3) 0.7169(5) 0.0364(14) Uani 1 1 d .
H13 H 0.529535 0.583836 0.756514 0.044 Uiso 1 1 calc R
C14 C 0.4551(7) 0.5047(3) 0.7556(5) 0.0338(15) Uani 1 1 d .
H14 H 0.440060 0.506052 0.820218 0.041 Uiso 1 1 calc R
C15 C 0.4266(6) 0.4570(2) 0.6974(4) 0.0290(14) Uani 1 1 d .
H15 H 0.392585 0.425121 0.723393 0.035 Uiso 1 1 calc R
C16 C 0.4463(6) 0.4538(3) 0.6007(4) 0.0267(13) Uani 1 1 d .
C17 C 0.4301(6) 0.3997(2) 0.5526(4) 0.0233(12) Uani 1 1 d .
H17 H 0.396214 0.370445 0.585444 0.028 Uiso 1 1 calc R
C18 C 0.4668(6) 0.3167(2) 0.3664(4) 0.0236(12) Uani 1 1 d .
C19 C 0.4805(6) 0.2567(2) 0.3478(4) 0.0257(12) Uani 1 1 d .
C20 C 0.4592(8) 0.2136(3) 0.4183(5) 0.0388(15) Uani 1 1 d .
H20A H 0.380041 0.187980 0.379606 0.058 Uiso 1 1 calc GR
H20B H 0.430387 0.231195 0.472880 0.058 Uiso 1 1 calc GR
H20C H 0.553046 0.193118 0.448826 0.058 Uiso 1 1 calc GR
C21 C 0.1521(8) 0.1711(3) 0.0485(5) 0.0426(16) Uani 1 1 d .
H21 H 0.249550 0.175747 0.097535 0.051 Uiso 1 1 calc R
C22 C 0.0881(9) 0.1191(3) 0.0312(6) 0.0517(19) Uani 1 1 d .
H22 H 0.141588 0.088162 0.068237 0.062 Uiso 1 1 calc R
C23 C -0.0546(9) 0.1118(3) -0.0404(7) 0.057(2) Uani 1 1 d .
H23 H -0.098868 0.076009 -0.052594 0.068 Uiso 1 1 calc R
C24 C -0.1308(8) 0.1572(3) -0.0932(6) 0.0476(17) Uani 1 1 d .
H24 H -0.228483 0.152513 -0.141887 0.057 Uiso 1 1 calc R
C25 C -0.0674(7) 0.2089(3) -0.0765(5) 0.0383(14) Uani 1 1 d .
H25 H -0.121598 0.239640 -0.114011 0.046 Uiso 1 1 calc R
C26 C 0.0748(6) 0.2170(2) -0.0055(4) 0.0289(12) Uani 1 1 d .
C27 C 0.1520(6) 0.2724(3) 0.0157(4) 0.0269(12) Uani 1 1 d .
C28 C 0.0912(6) 0.3174(2) -0.0476(4) 0.0302(14) Uani 1 1 d .
H28 H 0.000985 0.312150 -0.103722 0.036 Uiso 1 1 calc R
C29 C 0.1564(6) 0.3698(2) -0.0324(4) 0.0236(11) Uani 1 1 d .
C30 C 0.0811(6) 0.4170(2) -0.1010(4) 0.0268(12) Uani 1 1 d .
C31 C -0.0713(7) 0.4169(3) -0.1582(5) 0.0347(14) Uani 1 1 d .
H31 H -0.130488 0.385369 -0.156670 0.042 Uiso 1 1 calc R
C32 C -0.1372(7) 0.4621(3) -0.2171(5) 0.0415(17) Uani 1 1 d .
H32 H -0.241251 0.461553 -0.255636 0.050 Uiso 1 1 calc R
C33 C -0.0526(8) 0.5079(3) -0.2201(5) 0.0419(16) Uani 1 1 d .
H33 H -0.098832 0.539326 -0.259474 0.050 Uiso 1 1 calc R
C34 C 0.0988(8) 0.5084(3) -0.1661(5) 0.0409(16) Uani 1 1 d .
H34 H 0.157795 0.539566 -0.170179 0.049 Uiso 1 1 calc R
C35 C 0.1650(7) 0.4633(3) -0.1060(5) 0.0318(15) Uani 1 1 d .
H35 H 0.269212 0.464150 -0.067744 0.038 Uiso 1 1 calc R
C36 C 0.8527(7) 0.3119(2) 0.5932(5) 0.0321(14) Uani 1 1 d .
H36 H 0.748995 0.310402 0.553901 0.038 Uiso 1 1 calc R
C37 C 0.9206(8) 0.2674(3) 0.6551(5) 0.0407(16) Uani 1 1 d .
H37 H 0.863034 0.235715 0.658371 0.049 Uiso 1 1 calc R
C38 C 1.0718(8) 0.2692(3) 0.7119(5) 0.0433(16) Uani 1 1 d .
H38 H 1.117609 0.238638 0.754204 0.052 Uiso 1 1 calc R
C39 C 1.1557(7) 0.3147(3) 0.7076(5) 0.0407(17) Uani 1 1 d .
H39 H 1.259790 0.315534 0.746068 0.049 Uiso 1 1 calc R
C40 C 1.0881(7) 0.3599(3) 0.6465(5) 0.0348(14) Uani 1 1 d .
H40 H 1.146075 0.391664 0.644329 0.042 Uiso 1 1 calc R
C41 C 0.9359(6) 0.3585(2) 0.5886(4) 0.0267(12) Uani 1 1 d .
C42 C 0.8623(6) 0.4050(2) 0.5185(4) 0.0237(11) Uani 1 1 d .
C43 C 0.9208(7) 0.4584(2) 0.5363(4) 0.0299(14) Uani 1 1 d .
H43 H 1.004922 0.464490 0.596460 0.036 Uiso 1 1 calc R
C44 C 0.8648(6) 0.5031(2) 0.4721(4) 0.0260(12) Uani 1 1 d .
C45 C 0.9368(7) 0.5591(3) 0.4989(4) 0.0341(13) Uani 1 1 d .
C46 C 0.8562(9) 0.6051(3) 0.4517(6) 0.063(2) Uani 1 1 d .
H46 H 0.758131 0.600890 0.403221 0.076 Uiso 1 1 calc R
C47 C 0.9189(11) 0.6575(3) 0.4752(8) 0.083(3) Uani 1 1 d .
H47 H 0.863180 0.689038 0.442466 0.100 Uiso 1 1 calc R
C48 C 1.0600(9) 0.6642(3) 0.5449(6) 0.059(2) Uani 1 1 d .
H48 H 1.100991 0.700313 0.560959 0.071 Uiso 1 1 calc R
C49 C 1.1414(8) 0.6194(3) 0.5912(5) 0.0459(17) Uani 1 1 d .
H49 H 1.239529 0.624120 0.639265 0.055 Uiso 1 1 calc R
C50 C 1.0810(7) 0.5668(3) 0.5683(5) 0.0369(14) Uani 1 1 d .
H50 H 1.138786 0.535572 0.600347 0.044 Uiso 1 1 calc R
C51 C 0.8405(6) 0.3128(2) 0.2886(5) 0.0311(14) Uani 1 1 d .
H51 H 0.808126 0.311529 0.346693 0.037 Uiso 1 1 calc R
C52 C 1.0902(8) 0.2994(4) 0.4088(6) 0.068(3) Uani 1 1 d .
H52A H 1.162793 0.329873 0.426211 0.102 Uiso 1 1 calc GR
H52B H 1.143231 0.264236 0.411558 0.102 Uiso 1 1 calc GR
H52C H 1.036200 0.298457 0.458251 0.102 Uiso 1 1 calc GR
C53 C 1.0455(8) 0.3084(4) 0.2220(6) 0.059(2) Uani 1 1 d .
H53A H 1.084353 0.271594 0.214856 0.089 Uiso 1 1 calc GR
H53B H 1.127153 0.335552 0.237498 0.089 Uiso 1 1 calc GR
H53C H 0.966877 0.318646 0.157702 0.089 Uiso 1 1 calc GR
C54 C 0.1817(7) 0.4621(2) 0.1938(5) 0.0324(15) Uani 1 1 d .
H54 H 0.210179 0.465654 0.134294 0.039 Uiso 1 1 calc R
C55 C -0.0187(11) 0.4614(5) 0.2660(8) 0.083(3) Uani 1 1 d .
H55A H 0.064348 0.453645 0.329511 0.124 Uiso 1 1 calc GR
H55B H -0.092450 0.431374 0.252697 0.124 Uiso 1 1 calc GR
H55C H -0.066531 0.496440 0.273173 0.124 Uiso 1 1 calc GR
C56 C -0.0711(9) 0.4740(4) 0.0800(7) 0.071(3) Uani 1 1 d .
H56A H -0.018077 0.479016 0.030561 0.106 Uiso 1 1 calc GR
H56B H -0.130975 0.507054 0.080260 0.106 Uiso 1 1 calc GR
H56C H -0.137183 0.441663 0.060246 0.106 Uiso 1 1 calc GR
O13 O 0.5962(10) 0.0985(2) 0.6150(5) 0.079(2) Uani 1 1 d .
H13A H 0.557573 0.072515 0.574184 0.118 Uiso 1 1 calc GR
C57 C 0.7516(16) 0.0979(5) 0.6380(8) 0.105(5) Uani 1 1 d .
H57A H 0.790647 0.135715 0.652607 0.157 Uiso 1 1 calc GR
H57B H 0.775589 0.083106 0.579260 0.157 Uiso 1 1 calc GR
H57C H 0.797633 0.074490 0.698439 0.157 Uiso 1 1 calc GR
O14 O 0.6306(8) 0.1768(2) 0.1039(4) 0.0594(15) Uani 1 1 d .
H14A H 0.594819 0.205623 0.070706 0.089 Uiso 1 1 calc GR
C58 C 0.7909(12) 0.1805(4) 0.1423(8) 0.076(3) Uani 1 1 d .
H58A H 0.823447 0.210808 0.107488 0.113 Uiso 1 1 calc GR
H58B H 0.834022 0.145544 0.129037 0.113 Uiso 1 1 calc GR
H58C H 0.824941 0.187571 0.216451 0.113 Uiso 1 1 calc GR

loop_
_atom_site_aniso_label
_atom_site_aniso_U_11
_atom_site_aniso_U_22
_atom_site_aniso_U_33
_atom_site_aniso_U_23
_atom_site_aniso_U_13
_atom_site_aniso_U_12
Dy1 0.01823(11) 0.01614(12) 0.02178(11) 0.00064(9) -0.00164(9) -0.00035(10)
Dy2 0.01917(11) 0.01632(12) 0.02271(11) 0.00082(9) -0.00072(9) -0.00016(9)
O1 0.046(3) 0.021(2) 0.025(2) 0.0014(16) 0.011(2) 0.0026(19)
O2 0.0256(19) 0.0178(18) 0.0234(18) 0.0016(14) 0.0005(16) -0.0032(15)
O3 0.067(3) 0.020(2) 0.048(3) 0.0020(19) 0.022(3) 0.011(2)
O4 0.045(3) 0.019(2) 0.034(2) 0.0000(17) 0.015(2) 0.0022(19)
O5 0.0246(19) 0.0172(18) 0.0216(18) 0.0018(14) 0.0011(15) -0.0030(14)
O6 0.049(3) 0.014(2) 0.042(2) 0.0007(17) 0.012(2) 0.0057(18)
O7 0.026(2) 0.023(2) 0.029(2) -0.0001(16) -0.0019(18) -0.0055(16)
O8 0.0194(19) 0.024(2) 0.031(2) 0.0000(16) -0.0058(17) 0.0004(15)
O9 0.0192(19) 0.022(2) 0.033(2) -0.0019(16) 0.0001(17) -0.0009(15)
O10 0.023(2) 0.030(2) 0.029(2) 0.0029(17) -0.0010(17) -0.0057(16)
O11 0.0222(19) 0.038(3) 0.039(2) 0.0065(18) -0.0007(18) 0.0071(18)
O12 0.023(2) 0.048(3) 0.039(2) 0.010(2) -0.0024(18) 0.0075(19)
N1 0.021(2) 0.018(2) 0.027(2) 0.0008(18) 0.000(2) 0.0011(19)
N2 0.024(2) 0.018(2) 0.028(2) 0.001(2) 0.0021(18) -0.001(2)
N3 0.030(3) 0.015(2) 0.033(3) 0.0020(19) 0.003(2) 0.0022(19)
N4 0.019(2) 0.018(2) 0.030(3) 0.0001(18) 0.002(2) -0.0010(18)
N5 0.022(2) 0.017(2) 0.031(2) 0.001(2) 0.0035(18) -0.003(2)
N6 0.026(2) 0.016(2) 0.029(2) -0.0002(18) -0.001(2) 0.0011(18)
N7 0.021(3) 0.049(4) 0.041(3) -0.007(2) 0.005(2) 0.001(2)
N8 0.020(3) 0.051(4) 0.055(3) -0.010(3) 0.010(3) -0.001(2)
C1 0.022(3) 0.026(3) 0.029(3) 0.001(2) 0.003(3) 0.003(2)
C2 0.039(3) 0.024(3) 0.030(3) -0.002(2) 0.009(3) 0.000(3)
C3 0.041(4) 0.027(3) 0.031(3) -0.003(2) 0.000(3) 0.005(3)
C4 0.033(3) 0.036(4) 0.028(3) -0.003(3) 0.006(3) 0.004(3)
C5 0.023(3) 0.031(4) 0.029(3) 0.001(2) -0.001(2) 0.002(2)
C6 0.019(2) 0.025(3) 0.023(2) -0.002(2) 0.000(2) 0.002(2)
C7 0.019(3) 0.023(3) 0.028(3) 0.002(2) 0.001(2) -0.003(2)
C8 0.013(2) 0.017(3) 0.028(3) -0.001(2) 0.000(2) -0.0045(19)
C9 0.024(3) 0.024(3) 0.028(3) 0.002(2) 0.002(2) -0.001(2)
C10 0.071(5) 0.025(3) 0.041(4) 0.006(3) 0.022(3) 0.001(4)
C11 0.024(3) 0.027(3) 0.027(3) 0.002(2) 0.005(3) 0.007(2)
C12 0.041(4) 0.021(3) 0.038(4) 0.002(2) 0.001(3) 0.005(3)
C13 0.039(4) 0.026(3) 0.040(3) -0.009(3) 0.007(3) 0.006(3)
C14 0.032(3) 0.040(4) 0.027(3) -0.005(3) 0.006(3) 0.009(3)
C15 0.021(3) 0.034(4) 0.029(3) 0.000(2) 0.003(2) 0.000(2)
C16 0.020(2) 0.028(4) 0.027(3) 0.001(3) 0.000(2) 0.003(2)
C17 0.018(3) 0.026(3) 0.024(3) 0.001(2) 0.003(2) 0.000(2)
C18 0.016(2) 0.018(3) 0.028(3) 0.001(2) -0.003(2) -0.0023(19)
C19 0.020(3) 0.017(3) 0.032(3) 0.004(2) -0.002(2) 0.003(2)
C20 0.053(4) 0.020(3) 0.047(4) 0.009(3) 0.021(3) 0.002(3)
C21 0.037(4) 0.031(4) 0.049(4) 0.005(3) 0.000(3) -0.005(3)
C22 0.050(4) 0.028(4) 0.064(5) 0.007(3) 0.002(4) -0.008(3)
C23 0.053(5) 0.034(4) 0.074(5) -0.008(4) 0.008(4) -0.020(3)
C24 0.034(4) 0.037(4) 0.058(4) -0.009(3) -0.002(3) -0.011(3)
C25 0.032(3) 0.033(4) 0.041(3) -0.004(3) 0.000(3) -0.004(3)
C26 0.026(3) 0.026(3) 0.031(3) -0.002(2) 0.005(2) -0.005(2)
C27 0.018(3) 0.030(3) 0.030(3) -0.005(2) 0.006(2) -0.006(2)
C28 0.026(3) 0.032(4) 0.024(3) 0.000(2) -0.004(2) -0.004(2)
C29 0.016(3) 0.027(3) 0.024(3) -0.002(2) 0.002(2) 0.000(2)
C30 0.022(3) 0.029(3) 0.024(3) 0.001(2) 0.001(2) 0.004(2)
C31 0.026(3) 0.035(3) 0.037(3) 0.004(3) 0.002(3) -0.001(3)
C32 0.025(3) 0.050(5) 0.039(3) 0.006(3) -0.003(3) 0.011(3)
C33 0.042(4) 0.040(4) 0.036(3) 0.010(3) 0.004(3) 0.013(3)
C34 0.039(4) 0.033(4) 0.046(4) 0.014(3) 0.008(3) 0.005(3)
C35 0.023(3) 0.034(4) 0.033(3) 0.005(2) 0.003(3) 0.002(2)
C36 0.024(3) 0.031(4) 0.035(3) 0.004(2) 0.002(3) 0.003(2)
C37 0.040(4) 0.029(3) 0.047(4) 0.008(3) 0.007(3) 0.000(3)
C38 0.042(4) 0.042(4) 0.038(4) 0.014(3) 0.002(3) 0.017(3)
C39 0.025(3) 0.048(5) 0.037(3) 0.003(3) -0.006(3) 0.009(3)
C40 0.022(3) 0.037(4) 0.036(3) 0.002(3) -0.002(3) -0.003(3)
C41 0.025(3) 0.024(3) 0.026(3) -0.002(2) 0.003(2) 0.003(2)
C42 0.017(3) 0.029(3) 0.023(3) 0.001(2) 0.003(2) -0.001(2)
C43 0.029(3) 0.029(4) 0.025(3) -0.001(2) 0.000(2) -0.005(2)
C44 0.021(3) 0.029(3) 0.026(3) -0.003(2) 0.006(2) -0.008(2)
C45 0.038(3) 0.027(3) 0.033(3) 0.000(2) 0.006(3) -0.008(3)
C46 0.054(5) 0.031(4) 0.073(5) 0.009(4) -0.021(4) -0.013(3)
C47 0.077(6) 0.022(4) 0.113(8) 0.012(4) -0.019(6) -0.012(4)
C48 0.056(5) 0.029(4) 0.072(5) 0.000(4) -0.004(4) -0.020(3)
C49 0.040(4) 0.042(4) 0.047(4) -0.009(3) 0.003(3) -0.017(3)
C50 0.033(3) 0.030(3) 0.041(3) -0.006(3) 0.003(3) -0.007(3)
C51 0.021(3) 0.029(4) 0.040(3) -0.007(2) 0.007(3) 0.001(2)
C52 0.026(4) 0.119(8) 0.047(4) -0.017(5) -0.003(3) 0.005(4)
C53 0.037(4) 0.090(7) 0.055(4) 0.005(4) 0.021(4) 0.002(4)
C54 0.026(3) 0.029(4) 0.040(3) -0.005(2) 0.008(3) 0.001(2)
C55 0.070(6) 0.096(9) 0.097(7) 0.005(6) 0.046(6) -0.005(5)
C56 0.028(4) 0.103(8) 0.067(5) -0.025(5) -0.003(4) 0.004(4)
O13 0.158(7) 0.036(3) 0.048(3) -0.013(3) 0.043(4) -0.023(4)
C57 0.157(12) 0.091(8) 0.087(7) -0.036(6) 0.069(8) -0.076(8)
O14 0.107(5) 0.027(3) 0.043(3) 0.006(2) 0.024(3) 0.013(3)
C58 0.092(7) 0.061(6) 0.083(6) 0.010(5) 0.042(6) 0.025(5)

loop_
_atom_type_symbol
_atom_type_description
_atom_type_scat_dispersion_real
_atom_type_scat_dispersion_imag
_atom_type_scat_source
C C 0.0033 0.0016 'International Tables Vol C Tables 4.2.6.8 and 6.1.1.4'
H H 0.0000 0.0000 'International Tables Vol C Tables 4.2.6.8 and 6.1.1.4'
Dy Dy -0.1892 4.4098 'International Tables Vol C Tables 4.2.6.8 and 6.1.1.4'
N N 0.0061 0.0033 'International Tables Vol C Tables 4.2.6.8 and 6.1.1.4'
O O 0.0106 0.0060 'International Tables Vol C Tables 4.2.6.8 and 6.1.1.4'

loop_
_geom_angle_atom_site_label_1
_geom_angle_atom_site_label_2
_geom_angle_atom_site_label_3
_geom_angle
O1 Dy1 O2 135.60(14)
O1 Dy1 O5 154.00(14)
O1 Dy1 O7 78.89(16)
O1 Dy1 O8 103.09(15)
O1 Dy1 O11 81.80(16)
O1 Dy1 N1 72.11(14)
O1 Dy1 N6 92.43(14)
O2 Dy1 N1 64.84(14)
O2 Dy1 N6 122.00(13)
O5 Dy1 O2 65.01(12)
O5 Dy1 O11 88.23(13)
O5 Dy1 N1 129.67(14)
O5 Dy1 N6 61.82(13)
O7 Dy1 O2 137.10(14)
O7 Dy1 O5 93.20(13)
O7 Dy1 O8 72.09(13)
O7 Dy1 O11 138.12(14)
O7 Dy1 N1 127.42(15)
O7 Dy1 N6 67.66(14)
O8 Dy1 O2 74.86(13)
O8 Dy1 O5 97.80(13)
O8 Dy1 O11 149.08(14)
O8 Dy1 N1 73.11(15)
O8 Dy1 N6 132.83(14)
O11 Dy1 O2 80.48(14)
O11 Dy1 N1 79.72(15)
O11 Dy1 N6 76.49(14)
N1 Dy1 N6 153.26(15)
O2 Dy2 O5 64.99(12)
O2 Dy2 N3 62.27(14)
O2 Dy2 N4 129.19(14)
O4 Dy2 O2 154.97(14)
O4 Dy2 O5 135.50(14)
O4 Dy2 O9 102.21(15)
O4 Dy2 O10 77.53(15)
O4 Dy2 O12 82.23(16)
O4 Dy2 N3 92.82(14)
O4 Dy2 N4 72.10(14)
O5 Dy2 N3 122.19(13)
O5 Dy2 N4 64.40(14)
O9 Dy2 O2 97.53(13)
O9 Dy2 O5 74.17(13)
O9 Dy2 O10 72.54(13)
O9 Dy2 O12 148.42(15)
O9 Dy2 N3 133.82(14)
O9 Dy2 N4 72.90(14)
O10 Dy2 O2 94.12(13)
O10 Dy2 O5 137.53(14)
O10 Dy2 O12 138.03(15)
O10 Dy2 N3 68.53(14)
O10 Dy2 N4 127.06(14)
O12 Dy2 O2 88.98(14)
O12 Dy2 O5 80.88(15)
O12 Dy2 N3 76.27(15)
O12 Dy2 N4 79.04(15)
N4 Dy2 N3 152.60(15)
C1 O1 Dy1 141.2(4)
Dy2 O2 Dy1 115.17(15)
C8 O2 Dy1 116.0(3)
C8 O2 Dy2 127.1(3)
N3 O3 H3 109.5
C11 O4 Dy2 142.1(4)
Dy1 O5 Dy2 114.82(14)
C18 O5 Dy1 127.0(3)
C18 O5 Dy2 117.2(3)
N6 O6 H6 109.5
C27 O7 Dy1 132.2(4)
C29 O8 Dy1 132.9(4)
C42 O9 Dy2 131.4(3)
C44 O10 Dy2 129.6(4)
C51 O11 Dy1 139.5(4)
C54 O12 Dy2 141.0(4)
N2 N1 Dy1 116.3(3)
C7 N1 Dy1 132.3(4)
C7 N1 N2 111.0(5)
C8 N2 N1 111.7(5)
O3 N3 Dy2 129.0(3)
C9 N3 Dy2 117.1(4)
C9 N3 O3 112.6(5)
N5 N4 Dy2 116.5(3)
C17 N4 Dy2 131.9(4)
C17 N4 N5 111.2(4)
C18 N5 N4 112.4(4)
O6 N6 Dy1 129.6(3)
C19 N6 Dy1 117.0(3)
C19 N6 O6 111.3(4)
C51 N7 C52 121.5(6)
C51 N7 C53 122.1(6)
C53 N7 C52 116.4(6)
C54 N8 C55 123.1(7)
C54 N8 C56 119.4(6)
C55 N8 C56 117.5(7)
O1 C1 C2 120.0(5)
O1 C1 C6 122.5(5)
C6 C1 C2 117.5(5)
C1 C2 H2 119.2
C3 C2 C1 121.5(6)
C3 C2 H2 119.2
C2 C3 H3A 119.5
C2 C3 C4 120.9(6)
C4 C3 H3A 119.5
C3 C4 H4 120.6
C5 C4 C3 118.8(6)
C5 C4 H4 120.6
C4 C5 H5 119.1
C4 C5 C6 121.9(6)
C6 C5 H5 119.1
C1 C6 C7 123.6(5)
C5 C6 C1 119.4(5)
C5 C6 C7 116.7(5)
N1 C7 C6 125.7(5)
N1 C7 H7 117.1
C6 C7 H7 117.1
O2 C8 C9 117.3(5)
N2 C8 O2 126.8(5)
N2 C8 C9 115.9(5)
N3 C9 C8 114.3(5)
N3 C9 C10 125.3(5)
C8 C9 C10 120.4(5)
C9 C10 H10A 109.5
C9 C10 H10B 109.5
C9 C10 H10C 109.5
H10A C10 H10B 109.5
H10A C10 H10C 109.5
H10B C10 H10C 109.5
O4 C11 C12 120.8(6)
O4 C11 C16 122.0(5)
C12 C11 C16 117.2(6)
C11 C12 H12 118.8
C13 C12 C11 122.4(6)
C13 C12 H12 118.8
C12 C13 H13 119.5
C12 C13 C14 120.9(6)
C14 C13 H13 119.5
C13 C14 H14 121.0
C15 C14 C13 118.1(6)
C15 C14 H14 121.0
C14 C15 H15 118.8
C14 C15 C16 122.4(6)
C16 C15 H15 118.8
C11 C16 C17 123.6(5)
C15 C16 C11 119.0(5)
C15 C16 C17 117.1(5)
N4 C17 C16 126.3(5)
N4 C17 H17 116.9
C16 C17 H17 116.9
O5 C18 C19 117.6(5)
N5 C18 O5 126.1(5)
N5 C18 C19 116.2(5)
N6 C19 C18 113.9(5)
N6 C19 C20 123.9(5)
C20 C19 C18 122.2(5)
C19 C20 H20A 109.5
C19 C20 H20B 109.5
C19 C20 H20C 109.5
H20A C20 H20B 109.5
H20A C20 H20C 109.5
H20B C20 H20C 109.5
C22 C21 H21 119.7
C22 C21 C26 120.5(6)
C26 C21 H21 119.7
C21 C22 H22 119.9
C21 C22 C23 120.3(7)
C23 C22 H22 119.9
C22 C23 H23 120.5
C24 C23 C22 119.1(7)
C24 C23 H23 120.5
C23 C24 H24 119.6
C25 C24 C23 120.9(6)
C25 C24 H24 119.6
C24 C25 H25 119.6
C24 C25 C26 120.9(6)
C26 C25 H25 119.6
C21 C26 C27 117.9(5)
C25 C26 C21 118.4(6)
C25 C26 C27 123.7(5)
O7 C27 C26 115.8(5)
O7 C27 C28 124.2(5)
C28 C27 C26 120.0(5)
C27 C28 H28 118.5
C29 C28 C27 123.1(5)
C29 C28 H28 118.5
O8 C29 C28 124.4(5)
O8 C29 C30 115.4(5)
C28 C29 C30 120.2(5)
C31 C30 C29 122.6(5)
C35 C30 C29 119.0(5)
C35 C30 C31 118.4(5)
C30 C31 H31 119.6
C32 C31 C30 120.7(6)
C32 C31 H31 119.6
C31 C32 H32 119.9
C33 C32 C31 120.1(6)
C33 C32 H32 119.9
C32 C33 H33 119.9
C32 C33 C34 120.1(6)
C34 C33 H33 119.9
C33 C34 H34 120.1
C33 C34 C35 119.9(6)
C35 C34 H34 120.1
C30 C35 H35 119.6
C34 C35 C30 120.7(6)
C34 C35 H35 119.6
C37 C36 H36 119.9
C41 C36 H36 119.9
C41 C36 C37 120.2(6)
C36 C37 H37 119.9
C38 C37 C36 120.2(6)
C38 C37 H37 119.9
C37 C38 H38 119.8
C39 C38 C37 120.3(6)
C39 C38 H38 119.8
C38 C39 H39 120.1
C38 C39 C40 119.9(6)
C40 C39 H39 120.1
C39 C40 H40 119.9
C41 C40 C39 120.3(6)
C41 C40 H40 119.9
C36 C41 C40 119.1(5)
C36 C41 C42 119.4(5)
C40 C41 C42 121.5(5)
O9 C42 C41 116.0(5)
O9 C42 C43 123.4(5)
C43 C42 C41 120.6(5)
C42 C43 H43 117.8
C44 C43 C42 124.4(5)
C44 C43 H43 117.8
O10 C44 C43 124.4(5)
O10 C44 C45 115.6(5)
C43 C44 C45 120.0(5)
C46 C45 C44 118.2(5)
C46 C45 C50 118.4(6)
C50 C45 C44 123.4(6)
C45 C46 H46 120.1
C45 C46 C47 119.8(7)
C47 C46 H46 120.1
C46 C47 H47 119.6
C48 C47 C46 120.8(8)
C48 C47 H47 119.6
C47 C48 H48 119.9
C49 C48 C47 120.2(7)
C49 C48 H48 119.9
C48 C49 H49 120.1
C48 C49 C50 119.8(6)
C50 C49 H49 120.1
C45 C50 H50 119.5
C49 C50 C45 121.0(6)
C49 C50 H50 119.5
O11 C51 N7 125.4(6)
O11 C51 H51 117.3
N7 C51 H51 117.3
N7 C52 H52A 109.5
N7 C52 H52B 109.5
N7 C52 H52C 109.5
H52A C52 H52B 109.5
H52A C52 H52C 109.5
H52B C52 H52C 109.5
N7 C53 H53A 109.5
N7 C53 H53B 109.5
N7 C53 H53C 109.5
H53A C53 H53B 109.5
H53A C53 H53C 109.5
H53B C53 H53C 109.5
O12 C54 N8 124.0(6)
O12 C54 H54 118.0
N8 C54 H54 118.0
N8 C55 H55A 109.5
N8 C55 H55B 109.5
N8 C55 H55C 109.5
H55A C55 H55B 109.5
H55A C55 H55C 109.5
H55B C55 H55C 109.5
N8 C56 H56A 109.5
N8 C56 H56B 109.5
N8 C56 H56C 109.5
H56A C56 H56B 109.5
H56A C56 H56C 109.5
H56B C56 H56C 109.5
C57 O13 H13A 109.5
O13 C57 H57A 109.5
O13 C57 H57B 109.5
O13 C57 H57C 109.5
H57A C57 H57B 109.5
H57A C57 H57C 109.5
H57B C57 H57C 109.5
C58 O14 H14A 109.5
O14 C58 H58A 109.5
O14 C58 H58B 109.5
O14 C58 H58C 109.5
H58A C58 H58B 109.5
H58A C58 H58C 109.5
H58B C58 H58C 109.5

loop_
_geom_bond_atom_site_label_1
_geom_bond_atom_site_label_2
_geom_bond_distance
Dy1 O1 2.259(4)
Dy1 O2 2.389(4)
Dy1 O5 2.354(4)
Dy1 O7 2.298(4)
Dy1 O8 2.299(4)
Dy1 O11 2.356(4)
Dy1 N1 2.494(5)
Dy1 N6 2.692(5)
Dy2 O2 2.350(4)
Dy2 O4 2.254(4)
Dy2 O5 2.394(4)
Dy2 O9 2.307(4)
Dy2 O10 2.311(4)
Dy2 O12 2.340(4)
Dy2 N3 2.686(5)
Dy2 N4 2.504(5)
O1 C1 1.310(8)
O2 C8 1.316(6)
O3 H3 0.8400
O3 N3 1.387(6)
O4 C11 1.319(7)
O5 C18 1.304(6)
O6 H6 0.8400
O6 N6 1.395(6)
O7 C27 1.272(7)
O8 C29 1.272(6)
O9 C42 1.280(6)
O10 C44 1.275(7)
O11 C51 1.228(7)
O12 C54 1.231(7)
N1 N2 1.421(7)
N1 C7 1.291(8)
N2 C8 1.289(7)
N3 C9 1.283(8)
N4 N5 1.406(7)
N4 C17 1.288(8)
N5 C18 1.296(7)
N6 C19 1.280(8)
N7 C51 1.301(8)
N7 C52 1.462(10)
N7 C53 1.453(9)
N8 C54 1.324(8)
N8 C55 1.427(11)
N8 C56 1.454(11)
C1 C2 1.416(8)
C1 C6 1.415(9)
C2 H2 0.9500
C2 C3 1.374(9)
C3 H3A 0.9500
C3 C4 1.393(9)
C4 H4 0.9500
C4 C5 1.373(9)
C5 H5 0.9500
C5 C6 1.410(8)
C6 C7 1.445(8)
C7 H7 0.9500
C8 C9 1.485(7)
C9 C10 1.498(8)
C10 H10A 0.9800
C10 H10B 0.9800
C10 H10C 0.9800
C11 C12 1.407(9)
C11 C16 1.415(8)
C12 H12 0.9500
C12 C13 1.365(9)
C13 H13 0.9500
C13 C14 1.391(10)
C14 H14 0.9500
C14 C15 1.378(9)
C15 H15 0.9500
C15 C16 1.409(8)
C16 C17 1.451(8)
C17 H17 0.9500
C18 C19 1.483(7)
C19 C20 1.483(8)
C20 H20A 0.9800
C20 H20B 0.9800
C20 H20C 0.9800
C21 H21 0.9500
C21 C22 1.380(9)
C21 C26 1.398(9)
C22 H22 0.9500
C22 C23 1.391(11)
C23 H23 0.9500
C23 C24 1.378(11)
C24 H24 0.9500
C24 C25 1.372(9)
C25 H25 0.9500
C25 C26 1.388(8)
C26 C27 1.505(8)
C27 C28 1.392(8)
C28 H28 0.9500
C28 C29 1.391(8)
C29 C30 1.501(8)
C30 C31 1.393(8)
C30 C35 1.387(8)
C31 H31 0.9500
C31 C32 1.377(9)
C32 H32 0.9500
C32 C33 1.374(10)
C33 H33 0.9500
C33 C34 1.376(9)
C34 H34 0.9500
C34 C35 1.384(9)
C35 H35 0.9500
C36 H36 0.9500
C36 C37 1.388(9)
C36 C41 1.387(8)
C37 H37 0.9500
C37 C38 1.383(10)
C38 H38 0.9500
C38 C39 1.369(10)
C39 H39 0.9500
C39 C40 1.395(9)
C40 H40 0.9500
C40 C41 1.394(8)
C41 C42 1.493(8)
C42 C43 1.392(8)
C43 H43 0.9500
C43 C44 1.385(8)
C44 C45 1.502(8)
C45 C46 1.382(10)
C45 C50 1.392(8)
C46 H46 0.9500
C46 C47 1.389(10)
C47 H47 0.9500
C47 C48 1.370(11)
C48 H48 0.9500
C48 C49 1.357(11)
C49 H49 0.9500
C49 C50 1.385(9)
C50 H50 0.9500
C51 H51 0.9500
C52 H52A 0.9800
C52 H52B 0.9800
C52 H52C 0.9800
C53 H53A 0.9800
C53 H53B 0.9800
C53 H53C 0.9800
C54 H54 0.9500
C55 H55A 0.9800
C55 H55B 0.9800
C55 H55C 0.9800
C56 H56A 0.9800
C56 H56B 0.9800
C56 H56C 0.9800
O13 H13A 0.8400
O13 C57 1.397(14)
C57 H57A 0.9800
C57 H57B 0.9800
C57 H57C 0.9800
O14 H14A 0.8400
O14 C58 1.433(11)
C58 H58A 0.9800
C58 H58B 0.9800
C58 H58C 0.9800

loop_
_geom_torsion_atom_site_label_1
_geom_torsion_atom_site_label_2
_geom_torsion_atom_site_label_3
_geom_torsion_atom_site_label_4
_geom_torsion
Dy1 O1 C1 C2 -156.4(5)
Dy1 O1 C1 C6 23.7(10)
Dy1 O2 C8 N2 -21.3(7)
Dy1 O2 C8 C9 157.4(4)
Dy1 O5 C18 N5 -173.6(4)
Dy1 O5 C18 C19 9.5(6)
Dy1 O7 C27 C26 152.2(4)
Dy1 O7 C27 C28 -28.3(9)
Dy1 O8 C29 C28 23.2(9)
Dy1 O8 C29 C30 -157.2(4)
Dy1 O11 C51 N7 179.4(5)
Dy1 N1 N2 C8 11.5(5)
Dy1 N1 C7 C6 2.0(8)
Dy1 N6 C19 C18 -15.3(6)
Dy1 N6 C19 C20 165.8(5)
Dy2 O2 C8 N2 174.4(4)
Dy2 O2 C8 C9 -6.8(6)
Dy2 O4 C11 C12 158.7(5)
Dy2 O4 C11 C16 -21.1(10)
Dy2 O5 C18 N5 17.9(7)
Dy2 O5 C18 C19 -159.0(4)
Dy2 O9 C42 C41 154.9(4)
Dy2 O9 C42 C43 -24.8(8)
Dy2 O10 C44 C43 30.8(8)
Dy2 O10 C44 C45 -148.5(4)
Dy2 O12 C54 N8 179.7(5)
Dy2 N3 C9 C8 13.7(6)
Dy2 N3 C9 C10 -167.7(5)
Dy2 N4 N5 C18 -11.2(5)
Dy2 N4 C17 C16 -1.5(9)
O1 C1 C2 C3 -178.3(6)
O1 C1 C6 C5 177.2(5)
O1 C1 C6 C7 -9.2(9)
O2 C8 C9 N3 -6.0(7)
O2 C8 C9 C10 175.3(5)
O3 N3 C9 C8 -178.3(5)
O3 N3 C9 C10 0.4(9)
O4 C11 C12 C13 178.6(6)
O4 C11 C16 C15 -177.6(5)
O4 C11 C16 C17 8.5(9)
O5 C18 C19 N6 5.7(7)
O5 C18 C19 C20 -175.4(5)
O6 N6 C19 C18 179.4(4)
O6 N6 C19 C20 0.6(8)
O7 C27 C28 C29 0.4(10)
O8 C29 C30 C31 -158.7(6)
O8 C29 C30 C35 19.6(8)
O9 C42 C43 C44 -4.1(10)
O10 C44 C45 C46 17.3(9)
O10 C44 C45 C50 -162.2(6)
N1 N2 C8 O2 6.2(7)
N1 N2 C8 C9 -172.6(4)
N2 N1 C7 C6 -170.2(5)
N2 C8 C9 N3 172.9(5)
N2 C8 C9 C10 -5.9(8)
N4 N5 C18 O5 -4.0(7)
N4 N5 C18 C19 172.9(4)
N5 N4 C17 C16 171.1(5)
N5 C18 C19 N6 -171.5(5)
N5 C18 C19 C20 7.4(8)
C1 C2 C3 C4 0.7(10)
C1 C6 C7 N1 -1.7(9)
C2 C1 C6 C5 -2.6(8)
C2 C1 C6 C7 170.9(5)
C2 C3 C4 C5 -1.9(10)
C3 C4 C5 C6 0.8(9)
C4 C5 C6 C1 1.5(8)
C4 C5 C6 C7 -172.5(5)
C5 C6 C7 N1 172.1(5)
C6 C1 C2 C3 1.6(9)
C7 N1 N2 C8 -175.0(5)
C11 C12 C13 C14 -0.7(10)
C11 C16 C17 N4 0.9(9)
C12 C11 C16 C15 2.5(8)
C12 C11 C16 C17 -171.3(5)
C12 C13 C14 C15 1.8(10)
C13 C14 C15 C16 -0.7(9)
C14 C15 C16 C11 -1.5(9)
C14 C15 C16 C17 172.8(5)
C15 C16 C17 N4 -173.1(5)
C16 C11 C12 C13 -1.5(9)
C17 N4 N5 C18 175.0(5)
C21 C22 C23 C24 -0.2(13)
C21 C26 C27 O7 -11.1(8)
C21 C26 C27 C28 169.3(6)
C22 C21 C26 C25 0.1(10)
C22 C21 C26 C27 -179.0(7)
C22 C23 C24 C25 0.4(13)
C23 C24 C25 C26 -0.3(12)
C24 C25 C26 C21 0.1(10)
C24 C25 C26 C27 179.1(6)
C25 C26 C27 O7 169.8(6)
C25 C26 C27 C28 -9.8(9)
C26 C21 C22 C23 -0.1(12)
C26 C27 C28 C29 179.9(5)
C27 C28 C29 O8 2.2(10)
C27 C28 C29 C30 -177.4(5)
C28 C29 C30 C31 21.0(9)
C28 C29 C30 C35 -160.8(6)
C29 C30 C31 C32 177.3(6)
C29 C30 C35 C34 -178.1(6)
C30 C31 C32 C33 0.1(10)
C31 C30 C35 C34 0.2(9)
C31 C32 C33 C34 1.4(11)
C32 C33 C34 C35 -2.2(11)
C33 C34 C35 C30 1.4(10)
C35 C30 C31 C32 -0.9(10)
C36 C37 C38 C39 -0.1(11)
C36 C41 C42 O9 -22.4(8)
C36 C41 C42 C43 157.3(6)
C37 C36 C41 C40 0.3(9)
C37 C36 C41 C42 177.6(6)
C37 C38 C39 C40 0.8(11)
C38 C39 C40 C41 -1.0(10)
C39 C40 C41 C36 0.4(9)
C39 C40 C41 C42 -176.8(6)
C40 C41 C42 O9 154.9(6)
C40 C41 C42 C43 -25.4(9)
C41 C36 C37 C38 -0.5(10)
C41 C42 C43 C44 176.2(5)
C42 C43 C44 O10 0.7(10)
C42 C43 C44 C45 180.0(6)
C43 C44 C45 C46 -162.0(7)
C43 C44 C45 C50 18.6(9)
C44 C45 C46 C47 179.5(9)
C44 C45 C50 C49 -179.2(6)
C45 C46 C47 C48 -0.1(17)
C46 C45 C50 C49 1.4(10)
C46 C47 C48 C49 0.8(17)
C47 C48 C49 C50 -0.4(13)
C48 C49 C50 C45 -0.7(11)
C50 C45 C46 C47 -1.0(13)
C52 N7 C51 O11 -178.8(7)
C53 N7 C51 O11 -0.6(10)
C55 N8 C54 O12 0.8(11)
C56 N8 C54 O12 -179.8(7)

loop_
_twin_individual_id
_twin_individual_mass_fraction_refined
1 0.582(9)
2 0.418(9)
